data_4348841
loop_
_publ_author_name
'Adams, Richard D.'
'Dhull, Poonam'
'Rassolov, Vitaly'
'Wong, Yuen Onn'

_publ_section_title
;
 Synthesis and Reactivity of Electronically Unsaturated Dirhenium Carbonyl
 Compounds Containing Bridging Gold-Carbene Groups.
;
_journal_issue 20
_journal_name_full 'Inorganic chemistry'
_journal_page_first 10475
_journal_page_last 10483
_journal_paper_doi 10.1021/acs.inorgchem.6b01714
_journal_volume 55
_journal_year 2016
_chemical_formula_sum 'C37 H39 Au N2 O8 Re2'
_chemical_formula_weight 1209.07
_space_group_IT_number 14
_space_group_name_Hall '-P 2yn'
_space_group_name_H-M_alt 'P 1 21/n 1'
_symmetry_cell_setting monoclinic
_symmetry_space_group_name_H-M 'P 1 21/n 1'
_atom_sites_solution_hydrogens geom
_atom_sites_solution_primary direct
_atom_sites_solution_secondary difmap
_audit_creation_method SHELXL-97
_cell_angle_alpha 90.00
_cell_angle_beta 94.0030(10)
_cell_angle_gamma 90.00
_cell_formula_units_Z 8
_cell_length_a 19.3475(9)
_cell_length_b 11.2082(5)
_cell_length_c 37.4160(18)
_cell_measurement_reflns_used 9470
_cell_measurement_temperature 294(2)
_cell_measurement_theta_max 27.42
_cell_measurement_theta_min 2.18
_cell_volume 8093.9(7)
_computing_cell_refinement 'SAINT+  V6.45 (Bruker, 2003)'
_computing_data_collection 'SMART V5.632 (Bruker, 2005)'
_computing_data_reduction 'SAINT+  V6.45'
_computing_molecular_graphics 'SHELXTL V6.1 (Sheldrick, 2000)'
_computing_publication_material 'SHELXTL V6.1'
_computing_structure_refinement 'SHELXL-97 (Sheldrick, 1997)'
_computing_structure_solution 'SHELXS-97 (Sheldrick, 1990)'
_diffrn_ambient_temperature 294(2)
_diffrn_measured_fraction_theta_full 0.837
_diffrn_measured_fraction_theta_max 0.838
_diffrn_measurement_device_type 'Bruker SMART APEX CCD diffractometer'
_diffrn_measurement_method 'omega scans'
_diffrn_radiation_monochromator graphite
_diffrn_radiation_source 'fine-focus sealed tube'
_diffrn_radiation_type MoK\a
_diffrn_radiation_wavelength 0.71073
_diffrn_reflns_av_R_equivalents 0.1002
_diffrn_reflns_av_sigmaI/netI 0.1248
_diffrn_reflns_limit_h_max 23
_diffrn_reflns_limit_h_min -23
_diffrn_reflns_limit_k_max 13
_diffrn_reflns_limit_k_min -13
_diffrn_reflns_limit_l_max 44
_diffrn_reflns_limit_l_min -44
_diffrn_reflns_number 60710
_diffrn_reflns_theta_full 25.00
_diffrn_reflns_theta_max 25.03
_diffrn_reflns_theta_min 1.09
_diffrn_standards_decay_% <1
_exptl_absorpt_coefficient_mu 9.632
_exptl_absorpt_correction_T_max 1.000
_exptl_absorpt_correction_T_min 0.317
_exptl_absorpt_correction_type multi-scan
_exptl_absorpt_process_details '(SADABS, Bruker, 1997)'
_exptl_crystal_colour yellow
_exptl_crystal_density_diffrn 1.984
_exptl_crystal_density_method 'not measured'
_exptl_crystal_description block
_exptl_crystal_F_000 4544
_exptl_crystal_size_max 0.50
_exptl_crystal_size_mid 0.20
_exptl_crystal_size_min 0.10
_refine_diff_density_max 1.479
_refine_diff_density_min -1.156
_refine_diff_density_rms 0.258
_refine_ls_extinction_method none
_refine_ls_goodness_of_fit_ref 0.855
_refine_ls_hydrogen_treatment mixed
_refine_ls_matrix_type full
_refine_ls_number_parameters 901
_refine_ls_number_reflns 11982
_refine_ls_number_restraints 7
_refine_ls_restrained_S_all 0.857
_refine_ls_R_factor_all 0.0808
_refine_ls_R_factor_gt 0.0526
_refine_ls_shift/su_max 0.005
_refine_ls_shift/su_mean 0.000
_refine_ls_structure_factor_coef Fsqd
_refine_ls_weighting_details 'calc w=1/[\s^2^(Fo^2^)+(0.0571P)^2^+0.0000P] where P=(Fo^2^+2Fc^2^)/3'
_refine_ls_weighting_scheme calc
_refine_ls_wR_factor_gt 0.1151
_refine_ls_wR_factor_ref 0.1319
_reflns_number_gt 6825
_reflns_number_total 11982
_reflns_threshold_expression >2sigma(I)
_cod_data_source_file ic6b01714_si_002.cif
_cod_data_source_block p21n(5)
_cod_original_sg_symbol_H-M P2(1)/n
_cod_database_code 4348841

loop_
_symmetry_equiv_pos_as_xyz
'x, y, z'
'-x+1/2, y+1/2, -z+1/2'
'-x, -y, -z'
'x-1/2, -y-1/2, z-1/2'

loop_
_atom_site_label
_atom_site_type_symbol
_atom_site_fract_x
_atom_site_fract_y
_atom_site_fract_z
_atom_site_U_iso_or_equiv
_atom_site_adp_type
_atom_site_occupancy
_atom_site_symmetry_multiplicity
_atom_site_calc_flag
_atom_site_refinement_flags
Re1 Re 0.07845(3) 0.58177(5) 0.148702(17) 0.05875(17) Uani 1 1 d .
Re2 Re 0.10736(3) 0.59095(4) 0.068110(16) 0.05696(16) Uani 1 1 d .
Re3 Re 0.74967(3) 0.48428(6) 0.14714(2) 0.0756(2) Uani 1 1 d .
Re4 Re 0.70726(3) 0.46409(5) 0.065714(19) 0.07001(19) Uani 1 1 d .
Au1 Au 0.15751(2) 0.76052(4) 0.119780(14) 0.04802(14) Uani 1 1 d .
Au2 Au 0.66278(3) 0.30644(4) 0.117592(15) 0.05281(15) Uani 1 1 d .
N1 N 0.2795(5) 0.9412(8) 0.1352(3) 0.048(2) Uani 1 1 d .
N2 N 0.1862(5) 1.0281(8) 0.1157(3) 0.045(2) Uani 1 1 d .
N3 N 0.6320(5) 0.0418(9) 0.1278(3) 0.046(2) Uani 1 1 d .
N4 N 0.5422(6) 0.1415(10) 0.1392(3) 0.057(3) Uani 1 1 d .
O11 O 0.2180(9) 0.4580(18) 0.1690(4) 0.147(8) Uani 1 1 d .
O12 O 0.0048(10) 0.4293(13) 0.2039(4) 0.138(7) Uani 1 1 d .
O13 O -0.0573(8) 0.7305(16) 0.1322(6) 0.142(7) Uani 1 1 d .
O14 O 0.1136(9) 0.7636(12) 0.2106(4) 0.111(5) Uani 1 1 d .
O21 O 0.2303(6) 0.4157(9) 0.0876(3) 0.080(3) Uani 1 1 d .
O22 O 0.0865(8) 0.4822(16) -0.0068(4) 0.124(6) Uani 1 1 d .
O23 O -0.0121(7) 0.7764(11) 0.0522(5) 0.120(5) Uani 1 1 d .
O24 O 0.2089(8) 0.7606(11) 0.0334(4) 0.101(4) Uani 1 1 d .
O31 O 0.8775(9) 0.3306(19) 0.1356(5) 0.161(8) Uani 1 1 d .
O32 O 0.8307(13) 0.629(2) 0.2038(7) 0.214(12) Uani 1 1 d .
O33 O 0.7129(9) 0.3130(17) 0.2081(4) 0.123(6) Uani 1 1 d .
O34 O 0.6154(10) 0.622(2) 0.1651(8) 0.208(12) Uani 1 1 d .
O41 O 0.8239(8) 0.2769(15) 0.0556(5) 0.126(5) Uani 1 1 d .
O42 O 0.7176(11) 0.5689(17) -0.0071(5) 0.153(7) Uani 1 1 d .
O43 O 0.6084(9) 0.2899(14) 0.0273(4) 0.115(4) Uani 1 1 d .
O44 O 0.5765(8) 0.6138(14) 0.0805(5) 0.135(6) Uani 1 1 d .
C1 C 0.0522(11) 0.454(3) 0.1093(6) 0.114(7) Uani 1 1 d D
H1 H 0.0696 0.3772 0.1129 0.136 Uiso 1 1 calc RD
C2 C 0.0192(14) 0.471(2) 0.0846(7) 0.124(9) Uani 1 1 d .
H2A H 0.0009 0.5465 0.0800 0.148 Uiso 1 1 calc R
H2B H 0.0097 0.4094 0.0682 0.148 Uiso 1 1 calc R
C3 C 0.7619(16) 0.611(3) 0.1103(8) 0.145(10) Uiso 1 1 d .
H3 H 0.7443 0.6861 0.1153 0.173 Uiso 1 1 calc R
C4 C 0.784(2) 0.604(5) 0.0879(12) 0.24(2) Uiso 1 1 d .
H4A H 0.8023 0.5310 0.0814 0.284 Uiso 1 1 calc R
H4B H 0.7864 0.6695 0.0728 0.284 Uiso 1 1 calc R
C11 C 0.1688(10) 0.4998(16) 0.1611(4) 0.079(5) Uani 1 1 d .
C12 C 0.0294(10) 0.4845(16) 0.1834(5) 0.088(5) Uani 1 1 d .
C13 C -0.0051(10) 0.6768(16) 0.1402(6) 0.088(5) Uani 1 1 d .
C14 C 0.1026(11) 0.7011(17) 0.1867(5) 0.092(6) Uani 1 1 d .
C21 C 0.1845(7) 0.4797(12) 0.0804(4) 0.059(3) Uani 1 1 d .
C22 C 0.0915(10) 0.5203(17) 0.0211(6) 0.092(5) Uani 1 1 d .
C23 C 0.0320(9) 0.7066(15) 0.0610(5) 0.082(5) Uani 1 1 d .
C24 C 0.1732(9) 0.7012(13) 0.0483(4) 0.069(4) Uani 1 1 d .
C31 C 0.8278(10) 0.384(2) 0.1395(6) 0.103(6) Uani 1 1 d .
C32 C 0.8027(12) 0.577(2) 0.1832(6) 0.122(8) Uani 1 1 d .
C33 C 0.7279(10) 0.3692(19) 0.1869(6) 0.091(6) Uani 1 1 d .
C34 C 0.6660(13) 0.5774(18) 0.1585(7) 0.115(7) Uani 1 1 d .
C41 C 0.7816(9) 0.3504(18) 0.0609(5) 0.084(5) Uani 1 1 d .
C42 C 0.7114(16) 0.5328(19) 0.0225(8) 0.136(10) Uani 1 1 d .
C43 C 0.6454(9) 0.3510(16) 0.0430(6) 0.086(5) Uani 1 1 d .
C44 C 0.6285(11) 0.5670(14) 0.0765(6) 0.094(6) Uani 1 1 d .
C45 C 0.2122(6) 0.9187(10) 0.1248(3) 0.042(3) Uani 1 1 d .
C46 C 0.2948(8) 1.0608(11) 0.1317(4) 0.067(4) Uani 1 1 d .
H46 H 0.3374 1.0973 0.1374 0.080 Uiso 1 1 calc R
C47 C 0.2380(6) 1.1129(10) 0.1189(4) 0.054(3) Uani 1 1 d .
H47 H 0.2332 1.1932 0.1130 0.065 Uiso 1 1 calc R
C48 C 0.3299(7) 0.8595(11) 0.1522(4) 0.057(3) Uani 1 1 d .
C49 C 0.3718(7) 0.7912(12) 0.1303(5) 0.066(4) Uani 1 1 d .
C50 C 0.4238(11) 0.7219(16) 0.1489(6) 0.099(6) Uani 1 1 d .
H50 H 0.4476 0.6659 0.1361 0.119 Uiso 1 1 calc R
C51 C 0.4397(14) 0.733(2) 0.1831(8) 0.127(8) Uani 1 1 d .
H51 H 0.4814 0.7031 0.1931 0.152 Uiso 1 1 calc R
C52 C 0.3944(10) 0.790(2) 0.2044(6) 0.102(6) Uani 1 1 d .
H52 H 0.3998 0.7826 0.2292 0.123 Uiso 1 1 calc R
C53 C 0.3392(8) 0.8601(14) 0.1881(4) 0.071(4) Uani 1 1 d .
C54 C 0.2893(9) 0.9341(17) 0.2108(4) 0.084(5) Uani 1 1 d .
H54 H 0.2493 0.9599 0.1952 0.101 Uiso 1 1 calc R
C55 C 0.3283(15) 1.046(2) 0.2259(7) 0.141(10) Uani 1 1 d .
H55A H 0.3013 1.0840 0.2432 0.212 Uiso 1 1 calc R
H55B H 0.3355 1.1001 0.2067 0.212 Uiso 1 1 calc R
H55C H 0.3723 1.0221 0.2372 0.212 Uiso 1 1 calc R
C56 C 0.2634(14) 0.862(3) 0.2423(6) 0.131(8) Uani 1 1 d .
H56A H 0.3023 0.8303 0.2565 0.196 Uiso 1 1 calc R
H56B H 0.2345 0.7979 0.2331 0.196 Uiso 1 1 calc R
H56C H 0.2372 0.9133 0.2568 0.196 Uiso 1 1 calc R
C57 C 0.3633(8) 0.7815(14) 0.0921(5) 0.082(5) Uani 1 1 d .
H57 H 0.3256 0.8353 0.0839 0.098 Uiso 1 1 calc R
C58 C 0.4317(13) 0.823(3) 0.0727(6) 0.132(9) Uani 1 1 d .
H58A H 0.4196 0.8859 0.0559 0.197 Uiso 1 1 calc R
H58B H 0.4500 0.7567 0.0602 0.197 Uiso 1 1 calc R
H58C H 0.4660 0.8517 0.0904 0.197 Uiso 1 1 calc R
C59 C 0.3450(12) 0.6587(19) 0.0775(6) 0.115(7) Uani 1 1 d .
H59A H 0.3867 0.6131 0.0757 0.173 Uiso 1 1 calc R
H59B H 0.3212 0.6661 0.0543 0.173 Uiso 1 1 calc R
H59C H 0.3157 0.6190 0.0934 0.173 Uiso 1 1 calc R
C60 C 0.1142(6) 1.0532(9) 0.1045(4) 0.049(3) Uani 1 1 d .
C61 C 0.0682(6) 1.0689(11) 0.1311(4) 0.053(3) Uani 1 1 d .
C62 C 0.0017(8) 1.1046(16) 0.1222(6) 0.085(5) Uani 1 1 d .
H62 H -0.0290 1.1172 0.1399 0.102 Uiso 1 1 calc R
C63 C -0.0204(7) 1.1228(17) 0.0846(6) 0.089(5) Uani 1 1 d .
H63 H -0.0658 1.1451 0.0780 0.107 Uiso 1 1 calc R
C64 C 0.0248(9) 1.1074(14) 0.0596(5) 0.078(5) Uani 1 1 d .
H64 H 0.0099 1.1179 0.0356 0.094 Uiso 1 1 calc R
C65 C 0.0964(7) 1.0747(11) 0.0687(4) 0.057(3) Uani 1 1 d .
C66 C 0.1488(8) 1.0622(11) 0.0385(4) 0.062(4) Uani 1 1 d .
H66 H 0.1890 1.0171 0.0485 0.075 Uiso 1 1 calc R
C67 C 0.1736(11) 1.1776(15) 0.0262(5) 0.095(6) Uani 1 1 d .
H67A H 0.1358 1.2206 0.0142 0.143 Uiso 1 1 calc R
H67B H 0.2090 1.1648 0.0098 0.143 Uiso 1 1 calc R
H67C H 0.1924 1.2229 0.0463 0.143 Uiso 1 1 calc R
C68 C 0.1152(10) 0.9903(15) 0.0061(4) 0.079(5) Uani 1 1 d .
H68A H 0.0788 1.0368 -0.0058 0.119 Uiso 1 1 calc R
H68B H 0.0963 0.9171 0.0145 0.119 Uiso 1 1 calc R
H68C H 0.1498 0.9728 -0.0103 0.119 Uiso 1 1 calc R
C69 C 0.0893(8) 1.0517(13) 0.1705(4) 0.067(4) Uani 1 1 d .
H69 H 0.1234 0.9871 0.1729 0.081 Uiso 1 1 calc R
C70 C 0.0250(12) 1.017(2) 0.1922(6) 0.128(9) Uani 1 1 d .
H70A H 0.0169 1.0785 0.2093 0.192 Uiso 1 1 calc R
H70B H 0.0343 0.9430 0.2047 0.192 Uiso 1 1 calc R
H70C H -0.0153 1.0078 0.1760 0.192 Uiso 1 1 calc R
C71 C 0.1217(11) 1.1639(17) 0.1873(5) 0.096(6) Uani 1 1 d .
H71A H 0.1575 1.1920 0.1729 0.145 Uiso 1 1 calc R
H71B H 0.1411 1.1462 0.2110 0.145 Uiso 1 1 calc R
H71C H 0.0868 1.2244 0.1885 0.145 Uiso 1 1 calc R
C72 C 0.6084(5) 0.1565(11) 0.1289(3) 0.048(3) Uani 1 1 d .
C73 C 0.5251(8) 0.0255(12) 0.1426(4) 0.066(4) Uani 1 1 d .
H73 H 0.4822 -0.0039 0.1481 0.080 Uiso 1 1 calc R
C74 C 0.5823(7) -0.0406(11) 0.1363(4) 0.062(4) Uani 1 1 d .
H74 H 0.5869 -0.1231 0.1375 0.075 Uiso 1 1 calc R
C75 C 0.4930(7) 0.2398(12) 0.1450(4) 0.056(3) Uani 1 1 d .
C76 C 0.4927(8) 0.2736(14) 0.1803(5) 0.080(5) Uani 1 1 d .
C77 C 0.4397(11) 0.357(2) 0.1874(7) 0.121(8) Uani 1 1 d .
H77 H 0.4360 0.3854 0.2106 0.146 Uiso 1 1 calc R
C78 C 0.3962(13) 0.395(2) 0.1612(8) 0.125(9) Uani 1 1 d .
H78 H 0.3622 0.4489 0.1666 0.150 Uiso 1 1 calc R
C79 C 0.3984(10) 0.3570(17) 0.1257(7) 0.103(6) Uani 1 1 d .
H79 H 0.3661 0.3833 0.1078 0.124 Uiso 1 1 calc R
C80 C 0.4498(7) 0.2805(12) 0.1185(5) 0.066(4) Uani 1 1 d .
C81 C 0.4578(9) 0.2480(15) 0.0780(5) 0.081(5) Uani 1 1 d .
H81 H 0.5035 0.2107 0.0773 0.097 Uiso 1 1 calc R
C82 C 0.4612(17) 0.363(3) 0.0562(8) 0.190(17) Uani 1 1 d .
H82A H 0.4324 0.3552 0.0344 0.285 Uiso 1 1 calc R
H82B H 0.5082 0.3775 0.0507 0.285 Uiso 1 1 calc R
H82C H 0.4451 0.4286 0.0699 0.285 Uiso 1 1 calc R
C83 C 0.4081(19) 0.160(3) 0.0634(7) 0.173(13) Uani 1 1 d .
H83A H 0.3733 0.1984 0.0480 0.208 Uiso 1 1 calc R
H83B H 0.3866 0.1209 0.0826 0.208 Uiso 1 1 calc R
H83C H 0.4317 0.1012 0.0499 0.208 Uiso 1 1 calc R
C84 C 0.5443(13) 0.235(2) 0.2085(6) 0.114(5) Uani 1 1 d .
H84 H 0.5848 0.2082 0.1964 0.137 Uiso 1 1 calc R
C85 C 0.5218(12) 0.132(2) 0.2300(5) 0.114(5) Uani 1 1 d .
H85A H 0.4902 0.1586 0.2469 0.171 Uiso 1 1 calc R
H85B H 0.5616 0.0960 0.2426 0.171 Uiso 1 1 calc R
H85C H 0.4993 0.0735 0.2144 0.171 Uiso 1 1 calc R
C86 C 0.5694(13) 0.346(2) 0.2336(6) 0.125(8) Uani 1 1 d .
H86A H 0.5900 0.4055 0.2193 0.187 Uiso 1 1 calc R
H86B H 0.6030 0.3185 0.2519 0.187 Uiso 1 1 calc R
H86C H 0.5303 0.3791 0.2445 0.187 Uiso 1 1 calc R
C87 C 0.6992(7) 0.0061(11) 0.1190(4) 0.055(3) Uani 1 1 d .
C88 C 0.7126(8) -0.0153(12) 0.0837(4) 0.062(4) Uani 1 1 d .
C89 C 0.7761(9) -0.0529(16) 0.0772(5) 0.086(5) Uani 1 1 d .
H89 H 0.7878 -0.0692 0.0540 0.103 Uiso 1 1 calc R
C90 C 0.8234(13) -0.0668(19) 0.1060(7) 0.110(6) Uani 1 1 d U
H90 H 0.8667 -0.0949 0.1007 0.132 Uiso 1 1 calc R
C91 C 0.8155(9) -0.0457(19) 0.1396(6) 0.100(6) Uani 1 1 d .
H91 H 0.8514 -0.0565 0.1571 0.120 Uiso 1 1 calc R
C92 C 0.7518(9) -0.0070(13) 0.1478(5) 0.081(5) Uani 1 1 d .
C93 C 0.7330(11) 0.0099(18) 0.1876(6) 0.107(7) Uani 1 1 d .
H93 H 0.6952 0.0681 0.1871 0.128 Uiso 1 1 calc R
C94 C 0.7074(16) -0.098(2) 0.2049(6) 0.132(9) Uani 1 1 d .
H94A H 0.7396 -0.1625 0.2025 0.199 Uiso 1 1 calc R
H94B H 0.6631 -0.1202 0.1936 0.199 Uiso 1 1 calc R
H94C H 0.7027 -0.0829 0.2299 0.199 Uiso 1 1 calc R
C95 C 0.7941(17) 0.066(3) 0.2101(7) 0.174(14) Uani 1 1 d .
H95A H 0.8073 0.0153 0.2300 0.262 Uiso 1 1 calc R
H95B H 0.7806 0.1428 0.2187 0.262 Uiso 1 1 calc R
H95C H 0.8327 0.0758 0.1955 0.262 Uiso 1 1 calc R
C96 C 0.6559(10) 0.0002(14) 0.0544(5) 0.085(5) Uani 1 1 d .
H96 H 0.6253 0.0638 0.0619 0.102 Uiso 1 1 calc R
C97 C 0.6809(14) 0.036(2) 0.0179(5) 0.119(8) Uani 1 1 d .
H97A H 0.7095 0.1058 0.0207 0.178 Uiso 1 1 calc R
H97B H 0.6416 0.0527 0.0016 0.178 Uiso 1 1 calc R
H97C H 0.7072 -0.0282 0.0087 0.178 Uiso 1 1 calc R
C98 C 0.6123(12) -0.108(2) 0.0471(6) 0.132(9) Uani 1 1 d .
H98A H 0.6411 -0.1728 0.0402 0.198 Uiso 1 1 calc R
H98B H 0.5778 -0.0914 0.0281 0.198 Uiso 1 1 calc R
H98C H 0.5901 -0.1297 0.0683 0.198 Uiso 1 1 calc R

loop_
_atom_site_aniso_label
_atom_site_aniso_U_11
_atom_site_aniso_U_22
_atom_site_aniso_U_33
_atom_site_aniso_U_23
_atom_site_aniso_U_13
_atom_site_aniso_U_12
Re1 0.0513(3) 0.0469(3) 0.0782(4) 0.0138(3) 0.0055(3) -0.0043(2)
Re2 0.0565(3) 0.0414(3) 0.0698(4) -0.0038(2) -0.0178(3) 0.0011(2)
Re3 0.0607(4) 0.0585(3) 0.1065(5) -0.0195(3) -0.0014(3) -0.0081(3)
Re4 0.0645(3) 0.0497(3) 0.0970(5) 0.0163(3) 0.0143(3) 0.0037(3)
Au1 0.0446(3) 0.0334(2) 0.0649(3) 0.0024(2) -0.0047(2) -0.00284(18)
Au2 0.0457(3) 0.0401(2) 0.0731(4) -0.0008(2) 0.0075(2) 0.0015(2)
N1 0.047(6) 0.036(5) 0.060(6) 0.005(4) 0.001(5) -0.006(4)
N2 0.042(5) 0.029(4) 0.063(6) -0.002(4) 0.002(5) 0.006(4)
N3 0.045(5) 0.046(5) 0.047(6) -0.007(5) 0.001(5) 0.011(5)
N4 0.065(7) 0.048(6) 0.059(7) 0.000(5) 0.001(6) 0.011(5)
O11 0.110(11) 0.209(18) 0.125(12) 0.064(12) 0.020(10) 0.098(13)
O12 0.182(16) 0.102(10) 0.140(13) 0.032(9) 0.084(12) -0.056(11)
O13 0.085(10) 0.145(14) 0.197(18) 0.041(12) 0.025(11) 0.053(10)
O14 0.154(13) 0.084(8) 0.092(10) -0.003(7) -0.015(9) -0.014(9)
O21 0.067(6) 0.054(6) 0.117(9) 0.007(6) -0.009(6) 0.024(5)
O22 0.114(10) 0.178(15) 0.075(9) -0.052(10) -0.029(8) 0.001(10)
O23 0.092(9) 0.080(8) 0.183(15) 0.007(9) -0.029(10) 0.046(7)
O24 0.124(11) 0.081(8) 0.101(10) 0.022(7) 0.024(9) -0.002(8)
O31 0.103(11) 0.21(2) 0.166(17) -0.023(15) -0.009(11) 0.071(14)
O32 0.20(2) 0.165(17) 0.26(3) -0.110(19) -0.10(2) -0.016(17)
O33 0.137(13) 0.144(14) 0.091(11) -0.003(10) 0.030(10) -0.034(11)
O34 0.111(13) 0.20(2) 0.31(3) -0.10(2) 0.018(16) 0.090(15)
O41 0.101(10) 0.130(12) 0.146(13) -0.014(10) 0.004(10) 0.045(10)
O42 0.148(15) 0.150(15) 0.161(17) 0.045(14) 0.007(13) -0.018(13)
O43 0.120(12) 0.117(11) 0.109(11) 0.015(9) 0.006(9) -0.004(10)
O44 0.087(9) 0.102(10) 0.217(19) 0.003(10) 0.014(11) 0.051(9)
C1 0.069(12) 0.17(2) 0.102(17) -0.004(16) 0.008(12) -0.003(14)
C2 0.13(2) 0.100(15) 0.14(2) 0.050(15) 0.023(18) 0.031(15)
C11 0.082(11) 0.085(11) 0.072(11) 0.023(8) 0.015(9) 0.009(9)
C12 0.100(13) 0.069(10) 0.096(13) -0.023(10) 0.010(11) -0.006(10)
C13 0.077(11) 0.074(11) 0.115(14) 0.006(10) 0.018(10) 0.005(9)
C14 0.125(15) 0.080(11) 0.072(12) 0.029(10) 0.002(11) -0.034(11)
C21 0.060(8) 0.052(7) 0.064(9) -0.008(6) -0.010(7) -0.002(7)
C22 0.091(12) 0.080(11) 0.101(15) 0.003(10) -0.023(11) 0.005(10)
C23 0.069(10) 0.069(10) 0.105(13) -0.011(9) -0.003(9) -0.007(9)
C24 0.082(10) 0.048(8) 0.077(11) 0.003(7) 0.001(9) 0.011(8)
C31 0.065(10) 0.120(16) 0.124(17) 0.008(13) 0.002(11) 0.024(11)
C32 0.100(15) 0.139(19) 0.122(18) -0.062(15) -0.035(14) 0.006(14)
C33 0.084(12) 0.092(13) 0.097(15) -0.047(12) 0.004(11) -0.015(10)
C34 0.119(17) 0.080(12) 0.15(2) -0.040(12) 0.009(15) 0.013(12)
C41 0.065(9) 0.095(12) 0.095(13) 0.002(10) 0.023(9) -0.001(10)
C42 0.18(2) 0.080(13) 0.16(2) 0.064(15) 0.06(2) -0.007(15)
C43 0.059(9) 0.069(10) 0.128(16) -0.007(10) -0.006(10) 0.002(8)
C44 0.098(14) 0.050(9) 0.138(17) 0.005(9) 0.024(13) -0.004(9)
C45 0.038(6) 0.045(6) 0.041(6) -0.001(5) -0.008(5) 0.006(5)
C46 0.069(9) 0.029(6) 0.103(12) -0.003(7) 0.008(9) -0.011(6)
C47 0.042(6) 0.029(5) 0.090(10) 0.015(6) -0.014(6) -0.003(5)
C48 0.055(7) 0.043(6) 0.069(9) 0.012(6) -0.022(7) 0.001(6)
C49 0.050(8) 0.050(7) 0.095(12) -0.006(7) -0.013(8) 0.006(6)
C50 0.122(16) 0.074(11) 0.096(15) -0.010(10) -0.029(13) 0.031(11)
C51 0.118(18) 0.121(18) 0.14(2) 0.006(15) -0.005(17) 0.059(15)
C52 0.088(13) 0.126(16) 0.086(13) 0.016(12) -0.045(11) -0.001(12)
C53 0.073(9) 0.061(8) 0.076(11) -0.001(8) -0.024(8) 0.001(8)
C54 0.076(10) 0.106(13) 0.066(10) 0.006(9) -0.021(9) 0.004(10)
C55 0.16(2) 0.105(17) 0.15(2) -0.033(16) -0.024(19) -0.017(17)
C56 0.138(19) 0.16(2) 0.096(16) 0.005(15) 0.003(15) -0.011(19)
C57 0.060(9) 0.069(9) 0.110(14) -0.042(9) -0.033(9) 0.030(7)
C58 0.121(18) 0.18(3) 0.097(16) 0.008(16) 0.016(14) -0.033(18)
C59 0.105(14) 0.107(15) 0.129(17) 0.004(13) -0.029(14) -0.020(13)
C60 0.035(6) 0.028(5) 0.083(10) -0.003(5) -0.012(6) 0.011(4)
C61 0.046(7) 0.049(7) 0.066(9) 0.010(6) 0.010(6) -0.002(6)
C62 0.054(9) 0.095(12) 0.107(14) 0.004(10) 0.022(9) 0.025(8)
C63 0.034(7) 0.104(13) 0.129(17) -0.008(12) 0.007(9) 0.029(8)
C64 0.084(11) 0.070(10) 0.076(11) 0.002(8) -0.023(9) 0.025(8)
C65 0.054(7) 0.046(7) 0.069(9) 0.003(6) -0.011(7) 0.009(6)
C66 0.074(9) 0.047(7) 0.063(9) 0.000(6) -0.009(7) 0.010(6)
C67 0.121(15) 0.074(11) 0.093(13) -0.002(9) 0.022(12) -0.021(11)
C68 0.106(13) 0.073(10) 0.055(9) 0.004(7) -0.014(9) -0.009(9)
C69 0.071(9) 0.060(8) 0.073(10) 0.001(7) 0.024(8) 0.014(7)
C70 0.119(17) 0.18(2) 0.096(15) 0.029(15) 0.067(14) 0.010(16)
C71 0.115(14) 0.098(13) 0.074(11) -0.001(10) -0.007(11) 0.009(12)
C72 0.023(5) 0.059(7) 0.061(8) 0.007(6) 0.002(5) 0.000(5)
C73 0.063(8) 0.045(7) 0.090(11) 0.013(7) -0.006(8) -0.010(7)
C74 0.055(8) 0.042(7) 0.092(11) 0.008(7) 0.024(8) 0.000(6)
C75 0.039(7) 0.058(8) 0.071(9) -0.013(7) 0.012(7) 0.006(6)
C76 0.062(9) 0.063(9) 0.119(15) -0.009(9) 0.033(10) 0.006(7)
C77 0.075(12) 0.134(18) 0.16(2) -0.047(17) 0.018(14) 0.033(13)
C78 0.099(16) 0.122(18) 0.16(2) -0.023(16) 0.036(17) 0.056(14)
C79 0.088(13) 0.076(11) 0.14(2) 0.006(12) 0.008(13) 0.005(10)
C80 0.043(7) 0.046(7) 0.111(13) 0.003(7) 0.008(8) 0.003(6)
C81 0.063(9) 0.090(12) 0.088(12) 0.018(9) -0.009(9) 0.003(8)
C82 0.20(3) 0.23(3) 0.15(2) 0.12(3) 0.09(2) 0.10(3)
C83 0.23(3) 0.18(3) 0.106(19) 0.009(18) -0.02(2) -0.07(3)
C84 0.104(11) 0.150(14) 0.085(10) -0.011(9) -0.014(9) -0.024(10)
C85 0.104(11) 0.150(14) 0.085(10) -0.011(9) -0.014(9) -0.024(10)
C86 0.129(17) 0.16(2) 0.087(14) -0.044(14) -0.001(13) 0.035(17)
C87 0.047(7) 0.056(7) 0.062(9) 0.006(6) -0.005(6) 0.004(6)
C88 0.070(9) 0.046(7) 0.072(10) 0.005(7) 0.015(8) 0.002(6)
C89 0.086(11) 0.084(11) 0.090(12) 0.008(9) 0.023(10) 0.027(10)
C90 0.097(9) 0.103(9) 0.128(10) 0.010(8) 0.001(9) 0.017(8)
C91 0.066(11) 0.109(14) 0.123(17) 0.007(13) -0.010(11) 0.009(10)
C92 0.081(11) 0.058(9) 0.101(13) -0.009(8) -0.008(10) 0.022(8)
C93 0.105(14) 0.090(13) 0.118(17) -0.018(12) -0.052(13) 0.033(11)
C94 0.18(3) 0.14(2) 0.077(14) 0.017(13) -0.011(16) 0.005(19)
C95 0.21(3) 0.19(3) 0.108(18) -0.021(18) -0.10(2) 0.04(3)
C96 0.104(13) 0.062(9) 0.091(12) 0.004(8) 0.019(11) 0.019(9)
C97 0.17(2) 0.120(16) 0.072(13) 0.005(11) 0.022(14) -0.002(16)
C98 0.125(18) 0.15(2) 0.119(18) 0.008(15) 0.007(15) -0.075(17)

loop_
_atom_type_symbol
_atom_type_description
_atom_type_scat_dispersion_real
_atom_type_scat_dispersion_imag
_atom_type_scat_source
C C 0.0033 0.0016 'International Tables Vol C Tables 4.2.6.8 and 6.1.1.4'
H H 0.0000 0.0000 'International Tables Vol C Tables 4.2.6.8 and 6.1.1.4'
N N 0.0061 0.0033 'International Tables Vol C Tables 4.2.6.8 and 6.1.1.4'
O O 0.0106 0.0060 'International Tables Vol C Tables 4.2.6.8 and 6.1.1.4'
Re Re -1.0185 7.2310 'International Tables Vol C Tables 4.2.6.8 and 6.1.1.4'
Au Au -2.0133 8.8022 'International Tables Vol C Tables 4.2.6.8 and 6.1.1.4'

loop_
_geom_angle_atom_site_label_1
_geom_angle_atom_site_label_2
_geom_angle_atom_site_label_3
_geom_angle
C13 Re1 C14 84.2(9)
C13 Re1 C12 88.7(8)
C14 Re1 C12 90.1(7)
C13 Re1 C11 173.2(8)
C14 Re1 C11 89.2(8)
C12 Re1 C11 92.6(7)
C13 Re1 C1 95.8(9)
C14 Re1 C1 178.9(8)
C12 Re1 C1 88.9(8)
C11 Re1 C1 90.8(9)
C13 Re1 Au1 90.9(5)
C14 Re1 Au1 71.7(5)
C12 Re1 Au1 161.7(5)
C11 Re1 Au1 85.8(5)
C1 Re1 Au1 109.4(7)
C13 Re1 Re2 91.5(6)
C14 Re1 Re2 128.6(5)
C12 Re1 Re2 141.2(5)
C11 Re1 Re2 91.6(5)
C1 Re1 Re2 52.4(7)
Au1 Re1 Re2 57.182(18)
C22 Re2 C23 94.4(7)
C22 Re2 C24 88.8(8)
C23 Re2 C24 91.6(6)
C22 Re2 C21 91.3(7)
C23 Re2 C21 174.2(7)
C24 Re2 C21 89.2(6)
C22 Re2 C2 86.0(10)
C23 Re2 C2 82.2(7)
C24 Re2 C2 171.6(8)
C21 Re2 C2 97.5(7)
C22 Re2 C1 105.4(8)
C23 Re2 C1 98.4(8)
C24 Re2 C1 161.8(7)
C21 Re2 C1 79.3(7)
C2 Re2 C1 26.4(7)
C22 Re2 Au1 156.9(6)
C23 Re2 Au1 82.3(5)
C24 Re2 Au1 68.5(5)
C21 Re2 Au1 92.7(4)
C2 Re2 Au1 115.9(8)
C1 Re2 Au1 97.7(6)
C22 Re2 Re1 147.3(6)
C23 Re2 Re1 88.4(6)
C24 Re2 Re1 123.7(5)
C21 Re2 Re1 86.4(4)
C2 Re2 Re1 62.1(8)
C1 Re2 Re1 42.2(6)
Au1 Re2 Re1 55.685(18)
C31 Re3 C32 92.0(9)
C31 Re3 C34 174.5(10)
C32 Re3 C34 88.3(9)
C31 Re3 C3 100.5(11)
C32 Re3 C3 91.0(12)
C34 Re3 C3 85.0(12)
C31 Re3 C33 86.7(9)
C32 Re3 C33 87.5(10)
C34 Re3 C33 87.9(9)
C3 Re3 C33 172.7(11)
C31 Re3 Au2 88.8(7)
C32 Re3 Au2 159.2(9)
C34 Re3 Au2 89.0(6)
C3 Re3 Au2 109.3(9)
C33 Re3 Au2 71.7(5)
C31 Re3 Re4 88.1(7)
C32 Re3 Re4 144.3(9)
C34 Re3 Re4 94.9(7)
C3 Re3 Re4 54.1(9)
C33 Re3 Re4 128.1(5)
Au2 Re3 Re4 56.51(2)
C42 Re4 C43 87.2(11)
C42 Re4 C41 96.7(10)
C43 Re4 C41 88.2(7)
C42 Re4 C44 91.0(10)
C43 Re4 C44 90.6(8)
C41 Re4 C44 172.1(8)
C42 Re4 C4 87.9(14)
C43 Re4 C4 174.9(14)
C41 Re4 C4 91.0(14)
C44 Re4 C4 90.9(13)
C42 Re4 C3 105.7(11)
C43 Re4 C3 162.1(9)
C41 Re4 C3 102.2(9)
C44 Re4 C3 77.1(10)
C4 Re4 C3 22.6(12)
C42 Re4 Au2 158.1(9)
C43 Re4 Au2 71.0(6)
C41 Re4 Au2 85.2(5)
C44 Re4 Au2 87.0(5)
C4 Re4 Au2 113.9(12)
C3 Re4 Au2 95.1(7)
C42 Re4 Re3 145.6(9)
C43 Re4 Re3 126.9(6)
C41 Re4 Re3 89.6(6)
C44 Re4 Re3 84.9(7)
C4 Re4 Re3 58.1(12)
C3 Re4 Re3 40.1(7)
Au2 Re4 Re3 55.95(2)
C45 Au1 Re1 150.9(3)
C45 Au1 Re2 141.8(3)
Re1 Au1 Re2 67.13(2)
C72 Au2 Re3 144.2(4)
C72 Au2 Re4 148.1(4)
Re3 Au2 Re4 67.55(2)
C45 N1 C46 111.2(11)
C45 N1 C48 127.6(10)
C46 N1 C48 120.7(11)
C45 N2 C47 110.2(9)
C45 N2 C60 125.3(9)
C47 N2 C60 124.5(9)
C72 N3 C74 112.3(9)
C72 N3 C87 125.9(10)
C74 N3 C87 121.8(10)
C73 N4 C72 112.6(12)
C73 N4 C75 122.5(12)
C72 N4 C75 124.9(11)
C2 C1 Re1 125(3)
C2 C1 Re2 68(2)
Re1 C1 Re2 85.4(9)
C1 C2 Re2 86(2)
C4 C3 Re3 128(5)
C4 C3 Re4 64(4)
Re3 C3 Re4 85.8(11)
C3 C4 Re4 93(4)
O11 C11 Re1 177(2)
O12 C12 Re1 177(2)
O13 C13 Re1 174(2)
O14 C14 Re1 174.0(15)
O21 C21 Re2 179.1(13)
O22 C22 Re2 175.3(19)
O23 C23 Re2 171.7(17)
O24 C24 Re2 172.8(15)
O31 C31 Re3 175(2)
O32 C32 Re3 178(3)
O33 C33 Re3 175(2)
O34 C34 Re3 174(2)
O41 C41 Re4 174.7(17)
O42 C42 Re4 174(2)
O43 C43 Re4 174.5(19)
O44 C44 Re4 169.8(18)
N1 C45 N2 103.6(10)
N1 C45 Au1 131.4(8)
N2 C45 Au1 124.9(8)
C47 C46 N1 106.7(12)
C46 C47 N2 108.2(10)
C53 C48 C49 122.7(13)
C53 C48 N1 118.3(13)
C49 C48 N1 118.7(12)
C50 C49 C48 115.4(16)
C50 C49 C57 118.5(15)
C48 C49 C57 126.1(12)
C51 C50 C49 122.8(19)
C50 C51 C52 120(2)
C51 C52 C53 119.5(19)
C48 C53 C52 117.9(16)
C48 C53 C54 120.1(13)
C52 C53 C54 122.0(16)
C56 C54 C55 108.8(18)
C56 C54 C53 112.5(17)
C55 C54 C53 108.8(17)
C49 C57 C59 115.8(17)
C49 C57 C58 112.7(14)
C59 C57 C58 106.2(17)
C65 C60 C61 122.9(11)
C65 C60 N2 118.8(12)
C61 C60 N2 117.8(12)
C62 C61 C60 120.2(14)
C62 C61 C69 117.3(14)
C60 C61 C69 122.5(11)
C61 C62 C63 118.9(15)
C64 C63 C62 119.9(13)
C63 C64 C65 121.8(15)
C60 C65 C64 116.2(14)
C60 C65 C66 123.5(11)
C64 C65 C66 120.2(13)
C67 C66 C68 109.8(13)
C67 C66 C65 112.9(12)
C68 C66 C65 110.5(13)
C61 C69 C71 111.8(13)
C61 C69 C70 111.3(14)
C71 C69 C70 108.0(15)
N3 C72 N4 102.4(10)
N3 C72 Au2 126.1(8)
N4 C72 Au2 131.5(9)
N4 C73 C74 107.4(12)
C73 C74 N3 105.1(11)
C80 C75 C76 125.1(13)
C80 C75 N4 121.5(13)
C76 C75 N4 113.1(13)
C75 C76 C77 114.3(19)
C75 C76 C84 124.0(15)
C77 C76 C84 122(2)
C78 C77 C76 120(2)
C77 C78 C79 123.5(19)
C80 C79 C78 117(2)
C75 C80 C79 120.1(18)
C75 C80 C81 122.4(13)
C79 C80 C81 117.4(17)
C83 C81 C82 115(2)
C83 C81 C80 114.3(17)
C82 C81 C80 109.1(18)
C76 C84 C85 114.1(18)
C76 C84 C86 110.7(19)
C85 C84 C86 111.8(18)
C88 C87 N3 120.3(12)
C88 C87 C92 121.8(13)
N3 C87 C92 117.8(13)
C89 C88 C87 117.6(15)
C89 C88 C96 122.5(15)
C87 C88 C96 119.9(13)
C88 C89 C90 117.7(18)
C91 C90 C89 128(2)
C90 C91 C92 116(2)
C91 C92 C87 118.0(18)
C91 C92 C93 121.7(17)
C87 C92 C93 120.0(15)
C94 C93 C95 112(2)
C94 C93 C92 115.0(17)
C95 C93 C92 110(2)
C98 C96 C88 114.4(15)
C98 C96 C97 105.0(17)
C88 C96 C97 114.8(17)

loop_
_geom_bond_atom_site_label_1
_geom_bond_atom_site_label_2
_geom_bond_distance
Re1 C13 1.943(19)
Re1 C14 1.98(2)
Re1 C12 1.99(2)
Re1 C11 2.001(19)
Re1 C1 2.09(2)
Re1 Au1 2.7848(7)
Re1 Re2 3.1067(9)
Re2 C22 1.94(2)
Re2 C23 1.955(18)
Re2 C24 1.958(18)
Re2 C21 1.975(14)
Re2 C2 2.29(3)
Re2 C1 2.47(3)
Re2 Au1 2.8336(7)
Re3 C31 1.92(2)
Re3 C32 1.94(2)
Re3 C34 2.00(2)
Re3 C3 2.01(3)
Re3 C33 2.04(3)
Re3 Au2 2.7860(8)
Re3 Re4 3.1077(10)
Re4 C42 1.80(2)
Re4 C43 1.903(19)
Re4 C41 1.940(19)
Re4 C44 1.97(2)
Re4 C4 2.27(5)
Re4 C3 2.52(3)
Re4 Au2 2.8042(8)
Au1 C45 2.066(11)
Au2 C72 2.044(12)
N1 C45 1.356(15)
N1 C46 1.382(16)
N1 C48 1.453(16)
N2 C45 1.360(14)
N2 C47 1.381(15)
N2 C60 1.455(15)
N3 C72 1.366(16)
N3 C74 1.387(16)
N3 C87 1.421(17)
N4 C73 1.350(17)
N4 C72 1.371(16)
N4 C75 1.482(16)
O11 C11 1.08(2)
O12 C12 1.12(2)
O13 C13 1.20(2)
O14 C14 1.14(2)
O21 C21 1.156(16)
O22 C22 1.12(2)
O23 C23 1.19(2)
O24 C24 1.134(19)
O31 C31 1.15(2)
O32 C32 1.08(2)
O33 C33 1.07(2)
O34 C34 1.14(3)
O41 C41 1.19(2)
O42 C42 1.19(3)
O43 C43 1.12(2)
O44 C44 1.15(2)
C1 C2 1.10(3)
C3 C4 0.97(5)
C46 C47 1.305(19)
C48 C53 1.34(2)
C48 C49 1.42(2)
C49 C50 1.41(2)
C49 C57 1.43(2)
C50 C51 1.30(3)
C51 C52 1.38(3)
C52 C53 1.43(2)
C53 C54 1.57(2)
C54 C56 1.54(3)
C54 C55 1.55(3)
C57 C59 1.51(2)
C57 C58 1.62(3)
C60 C65 1.380(19)
C60 C61 1.390(19)
C61 C62 1.37(2)
C61 C69 1.52(2)
C62 C63 1.46(3)
C63 C64 1.34(2)
C64 C65 1.45(2)
C65 C66 1.58(2)
C66 C67 1.47(2)
C66 C68 1.56(2)
C69 C71 1.52(2)
C69 C70 1.58(2)
C73 C74 1.37(2)
C75 C80 1.33(2)
C75 C76 1.38(2)
C76 C77 1.43(2)
C76 C84 1.47(3)
C77 C78 1.32(3)
C78 C79 1.40(3)
C79 C80 1.35(2)
C80 C81 1.58(2)
C81 C83 1.46(3)
C81 C82 1.53(3)
C84 C85 1.49(3)
C84 C86 1.61(3)
C87 C88 1.39(2)
C87 C92 1.44(2)
C88 C89 1.34(2)
C88 C96 1.50(2)
C89 C90 1.37(3)
C90 C91 1.30(3)
C91 C92 1.36(2)
C92 C93 1.57(3)
C93 C94 1.48(3)
C93 C95 1.54(3)
C96 C98 1.49(3)
C96 C97 1.53(3)
